data_4325849
loop_
_publ_author_name
'Jonathan Bould'
'Tom\'a\<s Ba\<se'
'Michael G. S. Londesborough'
'Luis A. Oro'
'Ram\'on Mac\'ias'
'John D. Kennedy'
'Pavel Kub\'at'
'Marcel Fuciman'
'Tom\'a\<s Pol\'ivka'
'Kamil Lang'

_publ_section_title
;
 Reversible Capture of Small Molecules On Bimetallaborane Clusters:
 Synthesis, Structural Characterization, and Photophysical Aspects
;
_journal_name_full 'Inorganic Chemistry'
_journal_page_first 7511
_journal_page_last 7523
_journal_paper_doi 10.1021/ic200374k
_journal_volume 50
_journal_year 2011
_chemical_compound_source 'synthesized by the authors'
_chemical_formula_moiety 'C32 H54 B10 P4 Pd2'
_chemical_formula_sum 'C32 H54 B10 P4 Pd2'
_chemical_formula_weight 883.53
_chemical_name_systematic
; 
 ? 
;
_space_group_IT_number 15
_symmetry_cell_setting monoclinic
_symmetry_space_group_name_Hall '-C 2yc'
_symmetry_space_group_name_H-M 'C 1 2/c 1'
_atom_sites_solution_hydrogens geom
_atom_sites_solution_primary direct
_atom_sites_solution_secondary difmap
_audit_creation_method SHELXL-97
_cell_angle_alpha 90.00
_cell_angle_beta 122.7710(10)
_cell_angle_gamma 90.00
_cell_formula_units_Z 4
_cell_length_a 23.4332(3)
_cell_length_b 11.4378(2)
_cell_length_c 17.2521(3)
_cell_measurement_reflns_used 16024
_cell_measurement_temperature 150(2)
_cell_measurement_theta_max 27.49
_cell_measurement_theta_min 1.0
_cell_volume 3888.03(12)
_computing_cell_refinement 'DENZO-SMN (Otwinowski & Minor, 1996)'
_computing_data_collection 'COLLECT (Nonius, 1999)'
_computing_data_reduction 'DENZO-SMN (Otwinowski & Minor, 1996)'
_computing_molecular_graphics
;
 ORTEP3 for Windows (Farrugia, 1997) 
 XSeed (Barbour, 2001)
;
_computing_publication_material 'WC (Thornton-Pett, 2000)'
_computing_structure_refinement 'SHELXL-97 (Sheldrick, 1997)'
_computing_structure_solution 'SHELXS-97 (Sheldrick, 1990)'
_diffrn_ambient_temperature 150(2)
_diffrn_detector_area_resol_mean 9.091
_diffrn_measured_fraction_theta_full 0.998
_diffrn_measured_fraction_theta_max 0.998
_diffrn_measurement_device_type 'Nonius KappaCCD area detector diffractometer'
_diffrn_measurement_method
;
   Detector set at 30mm from sample with different 2theta offsets 
   1 degree phi exposures for chi=0 degree settings
   1 degree omega exposures for chi=90 degree settings
;
_diffrn_radiation_monochromator graphite
_diffrn_radiation_source 'fine-focus sealed tube'
_diffrn_radiation_type MoK\a
_diffrn_radiation_wavelength 0.71073
_diffrn_reflns_av_R_equivalents 0.0875
_diffrn_reflns_av_sigmaI/netI 0.0458
_diffrn_reflns_limit_h_max 30
_diffrn_reflns_limit_h_min -30
_diffrn_reflns_limit_k_max 14
_diffrn_reflns_limit_k_min -14
_diffrn_reflns_limit_l_max 22
_diffrn_reflns_limit_l_min -22
_diffrn_reflns_number 27122
_diffrn_reflns_theta_full 27.48
_diffrn_reflns_theta_max 27.48
_diffrn_reflns_theta_min 2.79
_exptl_absorpt_coefficient_mu 1.114
_exptl_absorpt_correction_T_max 0.8779
_exptl_absorpt_correction_T_min 0.8419
_exptl_absorpt_correction_type multi-scan
_exptl_absorpt_process_details
;
 Using multiple and symmetry-related data measurements via the program SORTAV
 See R.H. Blessing, Acta Cryst (1995), A51, 33-38 
;
_exptl_crystal_colour orange
_exptl_crystal_density_diffrn 1.509
_exptl_crystal_description prism
_exptl_crystal_F_000 1792
_exptl_crystal_size_max 0.16
_exptl_crystal_size_mid 0.15
_exptl_crystal_size_min 0.12
_refine_diff_density_max 0.829
_refine_diff_density_min -1.415
_refine_diff_density_rms 0.182
_refine_ls_extinction_method none
_refine_ls_goodness_of_fit_ref 1.055
_refine_ls_hydrogen_treatment constr
_refine_ls_matrix_type full
_refine_ls_number_parameters 221
_refine_ls_number_reflns 4457
_refine_ls_number_restraints 0
_refine_ls_restrained_S_all 1.055
_refine_ls_R_factor_all 0.0440
_refine_ls_R_factor_gt 0.0323
_refine_ls_shift/su_max 0.002
_refine_ls_shift/su_mean 0.000
_refine_ls_structure_factor_coef Fsqd
_refine_ls_weighting_details
; calc 
 [1.00000+0.00000exp(0.00(sin\q/\l)^2^)]/ 
   [\s^2^(Fo^2^)+0.0000+2.4897*P+(0.0425P)^2^+0.0000sin\q/\l] 
 where P = 0.00000Fo^2^ + 1.00000Fc^2^ 
;
_refine_ls_weighting_scheme calc
_refine_ls_wR_factor_gt 0.0761
_refine_ls_wR_factor_ref 0.0809
_reflns_number_gt 3782
_reflns_number_total 4457
_reflns_threshold_expression >2sigma(I)
_cod_data_source_file ic200374k_si_002_1.cif
_cod_data_source_block compound8
_cod_original_cell_volume 3888.03(11)
_cod_original_sg_symbol_H-M 'C 2/c'
_cod_database_code 4325849

loop_
_symmetry_equiv_pos_as_xyz
'x, y, z'
'-x, y, -z+1/2'
'x+1/2, y+1/2, z'
'-x+1/2, y+1/2, -z+1/2'
'-x, -y, -z'
'x, -y, z-1/2'
'-x+1/2, -y+1/2, -z'
'x+1/2, -y+1/2, z-1/2'

loop_
_atom_site_label
_atom_site_type_symbol
_atom_site_fract_x
_atom_site_fract_y
_atom_site_fract_z
_atom_site_U_iso_or_equiv
_atom_site_adp_type
_atom_site_occupancy
_atom_site_symmetry_multiplicity
_atom_site_calc_flag
_atom_site_refinement_flags
P1 P -0.13376(3) -0.72806(6) 0.74141(4) 0.02633(15) Uani 1 1 d .
Pd2 Pd -0.031455(8) -0.837858(14) 0.803379(11) 0.01902(8) Uani 1 1 d .
P2 P 0.03129(3) -0.74053(5) 0.94821(4) 0.02160(14) Uani 1 1 d .
B6 B -0.06597(13) -0.9309(2) 0.66339(18) 0.0238(5) Uani 1 1 d .
H6 H -0.1094 -0.8800 0.6068 0.029 Uiso 1 1 calc R
B7 B -0.07492(14) -1.0142(2) 0.74638(19) 0.0261(6) Uani 1 1 d .
H7 H -0.1248 -1.0203 0.7406 0.031 Uiso 1 1 calc R
B10 B -0.06549(15) -1.0873(2) 0.66393(19) 0.0285(6) Uani 1 1 d .
H10 H -0.1091 -1.1370 0.6065 0.034 Uiso 1 1 calc R
C11 C -0.19678(13) -0.7389(3) 0.61827(17) 0.0431(7) Uani 1 1 d .
H11A H -0.2381 -0.6976 0.6036 0.065 Uiso 1 1 calc R
H11B H -0.2074 -0.8214 0.6009 0.065 Uiso 1 1 calc R
H11C H -0.1788 -0.7036 0.5840 0.065 Uiso 1 1 calc R
B11 B -0.00769(14) -1.0157(2) 0.64456(19) 0.0246(5) Uani 1 1 d .
H11 H -0.0146 -1.0241 0.5753 0.030 Uiso 1 1 calc R
C12 C -0.13145(14) -0.5700(2) 0.7567(2) 0.0395(7) Uani 1 1 d .
H12A H -0.1161 -0.5325 0.7200 0.059 Uiso 1 1 calc R
H12B H -0.1000 -0.5508 0.8219 0.059 Uiso 1 1 calc R
H12C H -0.1770 -0.5418 0.7364 0.059 Uiso 1 1 calc R
B12 B 0.02080(16) -1.1366(3) 0.7196(2) 0.0312(6) Uani 1 1 d .
H12 H 0.0346 -1.2203 0.7000 0.037 Uiso 1 1 calc R
C21 C 0.09234(13) -0.8305(2) 1.04463(17) 0.0298(6) Uani 1 1 d .
H21A H 0.1295 -0.8517 1.0369 0.045 Uiso 1 1 calc R
H21B H 0.0700 -0.9016 1.0468 0.045 Uiso 1 1 calc R
H21C H 0.1105 -0.7867 1.1022 0.045 Uiso 1 1 calc R
C22 C -0.01683(13) -0.6861(2) 0.99582(18) 0.0310(6) Uani 1 1 d .
H22A H -0.0381 -0.7519 1.0072 0.046 Uiso 1 1 calc R
H22B H -0.0520 -0.6320 0.9519 0.046 Uiso 1 1 calc R
H22C H 0.0138 -0.6451 1.0539 0.046 Uiso 1 1 calc R
C131 C -0.18123(11) -0.7759(2) 0.79226(16) 0.0252(5) Uani 1 1 d .
C132 C -0.24313(12) -0.7236(2) 0.76675(17) 0.0308(5) Uani 1 1 d .
H132 H -0.2612 -0.6634 0.7216 0.037 Uiso 1 1 calc R
C133 C -0.27839(13) -0.7582(2) 0.80634(18) 0.0339(6) Uani 1 1 d .
H133 H -0.3207 -0.7231 0.7877 0.041 Uiso 1 1 calc R
C134 C -0.25161(14) -0.8443(2) 0.8731(2) 0.0347(6) Uani 1 1 d .
H134 H -0.2752 -0.8674 0.9012 0.042 Uiso 1 1 calc R
C135 C -0.19036(13) -0.8972(2) 0.89946(18) 0.0323(6) Uani 1 1 d .
H135 H -0.1722 -0.9562 0.9455 0.039 Uiso 1 1 calc R
C136 C -0.15559(12) -0.8641(2) 0.85867(17) 0.0273(5) Uani 1 1 d .
H136 H -0.1142 -0.9017 0.8760 0.033 Uiso 1 1 calc R
C231 C 0.07982(12) -0.6107(2) 0.95633(16) 0.0246(5) Uani 1 1 d .
C232 C 0.14202(13) -0.5831(2) 1.03660(18) 0.0346(6) Uani 1 1 d .
H232 H 0.1620 -0.6359 1.0872 0.041 Uiso 1 1 calc R
C233 C 0.17473(14) -0.4788(3) 1.0427(2) 0.0412(7) Uani 1 1 d .
H233 H 0.2176 -0.4616 1.0968 0.049 Uiso 1 1 calc R
C234 C 0.14516(15) -0.4000(2) 0.9707(2) 0.0385(7) Uani 1 1 d .
H234 H 0.1666 -0.3272 0.9762 0.046 Uiso 1 1 calc R
C235 C 0.08433(14) -0.4271(2) 0.8905(2) 0.0361(6) Uani 1 1 d .
H235 H 0.0643 -0.3736 0.8404 0.043 Uiso 1 1 calc R
C236 C 0.05235(13) -0.5327(2) 0.88316(18) 0.0293(5) Uani 1 1 d .
H236 H 0.0111 -0.5517 0.8272 0.035 Uiso 1 1 calc R

loop_
_atom_site_aniso_label
_atom_site_aniso_U_11
_atom_site_aniso_U_22
_atom_site_aniso_U_33
_atom_site_aniso_U_23
_atom_site_aniso_U_13
_atom_site_aniso_U_12
P1 0.0214(3) 0.0347(4) 0.0243(3) 0.0066(3) 0.0133(3) 0.0053(3)
Pd2 0.01906(11) 0.01995(12) 0.01934(11) -0.00015(6) 0.01124(8) -0.00009(6)
P2 0.0233(3) 0.0214(3) 0.0214(3) -0.0014(2) 0.0130(2) -0.0003(2)
B6 0.0238(12) 0.0246(13) 0.0199(12) -0.0025(10) 0.0098(11) -0.0035(10)
B7 0.0325(14) 0.0243(13) 0.0246(13) -0.0040(11) 0.0173(12) -0.0094(11)
B10 0.0391(15) 0.0213(13) 0.0255(14) -0.0020(11) 0.0178(12) -0.0050(12)
C11 0.0235(12) 0.077(2) 0.0257(13) 0.0085(14) 0.0114(11) 0.0109(13)
B11 0.0326(14) 0.0203(13) 0.0233(13) -0.0014(10) 0.0166(12) -0.0005(11)
C12 0.0371(14) 0.0354(15) 0.0559(18) 0.0205(13) 0.0317(14) 0.0123(12)
B12 0.0475(18) 0.0210(13) 0.0281(15) 0.0004(12) 0.0224(14) 0.0033(13)
C21 0.0315(13) 0.0260(13) 0.0233(12) 0.0011(10) 0.0091(11) 0.0003(10)
C22 0.0322(13) 0.0353(14) 0.0312(13) -0.0066(11) 0.0209(12) -0.0023(11)
C131 0.0227(11) 0.0305(13) 0.0235(12) -0.0036(10) 0.0130(10) -0.0015(10)
C132 0.0253(12) 0.0372(15) 0.0273(13) -0.0010(11) 0.0125(11) 0.0017(11)
C133 0.0253(12) 0.0401(15) 0.0370(14) -0.0096(12) 0.0172(11) -0.0035(11)
C134 0.0352(14) 0.0383(16) 0.0434(16) -0.0121(12) 0.0296(14) -0.0116(11)
C135 0.0392(14) 0.0294(14) 0.0350(14) -0.0022(11) 0.0246(12) -0.0042(11)
C136 0.0275(12) 0.0282(12) 0.0293(13) -0.0004(10) 0.0173(11) 0.0002(10)
C231 0.0288(12) 0.0228(12) 0.0297(12) -0.0055(10) 0.0207(11) -0.0028(10)
C232 0.0343(13) 0.0318(14) 0.0346(14) -0.0015(11) 0.0167(12) -0.0026(11)
C233 0.0369(14) 0.0405(16) 0.0466(17) -0.0155(14) 0.0228(13) -0.0140(13)
C234 0.0511(17) 0.0286(14) 0.0587(18) -0.0129(13) 0.0447(16) -0.0104(12)
C235 0.0502(16) 0.0285(14) 0.0494(16) 0.0039(12) 0.0399(14) 0.0037(12)
C236 0.0321(12) 0.0305(13) 0.0320(13) 0.0011(11) 0.0217(11) 0.0010(11)

loop_
_atom_type_symbol
_atom_type_description
_atom_type_scat_dispersion_real
_atom_type_scat_dispersion_imag
_atom_type_scat_source
C C 0.0033 0.0016 'International Tables Vol C Tables 4.2.6.8 and 6.1.1.4'
H H 0.0000 0.0000 'International Tables Vol C Tables 4.2.6.8 and 6.1.1.4'
B B 0.0013 0.0007 'International Tables Vol C Tables 4.2.6.8 and 6.1.1.4'
P P 0.1023 0.0942 'International Tables Vol C Tables 4.2.6.8 and 6.1.1.4'
Pd Pd -0.9988 1.0072 'International Tables Vol C Tables 4.2.6.8 and 6.1.1.4'

loop_
_geom_angle_atom_site_label_1
_geom_angle_atom_site_label_2
_geom_angle_atom_site_label_3
_geom_angle
_geom_angle_site_symmetry_1
_geom_angle_site_symmetry_3
C11 P1 C12 100.25(15) . .
C11 P1 C131 102.65(12) . .
C12 P1 C131 101.83(12) . .
C11 P1 Pd2 118.09(10) . .
C12 P1 Pd2 120.86(9) . .
C131 P1 Pd2 110.55(8) . .
B11 Pd2 B7 48.59(11) 2_556 .
B11 Pd2 B6 48.21(10) 2_556 2_556
B7 Pd2 B6 81.13(10) . 2_556
B11 Pd2 B6 80.61(10) 2_556 .
B7 Pd2 B6 46.85(9) . .
B6 Pd2 B6 77.79(11) 2_556 .
B11 Pd2 P2 96.83(7) 2_556 .
B7 Pd2 P2 139.45(7) . .
B6 Pd2 P2 89.37(7) 2_556 .
B6 Pd2 P2 164.90(7) . .
B11 Pd2 P1 139.57(7) 2_556 .
B7 Pd2 P1 99.78(8) . .
B6 Pd2 P1 168.35(7) 2_556 .
B6 Pd2 P1 94.28(7) . .
P2 Pd2 P1 97.13(2) . .
B11 Pd2 Pd2 90.92(7) 2_556 2_556
B7 Pd2 Pd2 89.31(7) . 2_556
B6 Pd2 Pd2 51.88(7) 2_556 2_556
B6 Pd2 Pd2 50.24(6) . 2_556
P2 Pd2 Pd2 115.258(16) . 2_556
P1 Pd2 Pd2 116.475(16) . 2_556
C21 P2 C22 98.82(13) . .
C21 P2 C231 103.94(11) . .
C22 P2 C231 101.44(11) . .
C21 P2 Pd2 115.43(8) . .
C22 P2 Pd2 116.78(9) . .
C231 P2 Pd2 117.72(8) . .
B10 B6 B7 58.46(15) . .
B10 B6 B11 58.08(15) . .
B7 B6 B11 105.97(19) . .
B10 B6 Pd2 117.41(17) . 2_556
B7 B6 Pd2 124.62(15) . 2_556
B11 B6 Pd2 63.59(12) . 2_556
B10 B6 Pd2 116.79(16) . .
B7 B6 Pd2 63.31(11) . .
B11 B6 Pd2 123.02(15) . .
Pd2 B6 Pd2 77.88(8) 2_556 .
B10 B6 H6 121.7 . .
B7 B6 H6 121.3 . .
B11 B6 H6 122.1 . .
Pd2 B6 H6 106.8 2_556 .
Pd2 B6 H6 107.8 . .
B12 B7 B10 60.68(16) 2_556 .
B12 B7 B6 107.94(19) 2_556 .
B10 B7 B6 59.76(15) . .
B12 B7 B11 58.67(15) 2_556 2_556
B10 B7 B11 107.5(2) . 2_556
B6 B7 B11 107.75(18) . 2_556
B12 B7 Pd2 119.74(17) 2_556 .
B10 B7 Pd2 123.82(16) . .
B6 B7 Pd2 69.84(12) . .
B11 B7 Pd2 65.09(11) 2_556 .
B12 B7 H7 120.5 2_556 .
B10 B7 H7 118.6 . .
B6 B7 H7 121.4 . .
B11 B7 H7 124.3 2_556 .
Pd2 B7 H7 107.5 . .
B11 B10 B7 112.2(2) . .
B11 B10 B12 108.5(2) . 2_556
B7 B10 B12 59.62(16) . 2_556
B11 B10 B6 62.47(15) . .
B7 B10 B6 61.78(16) . .
B12 B10 B6 108.71(19) 2_556 .
B11 B10 B12 59.30(16) . .
B7 B10 B12 108.3(2) . .
B12 B10 B12 59.5(2) 2_556 .
B6 B10 B12 108.6(2) . .
B11 B10 H10 119.8 . .
B7 B10 H10 120.0 . .
B12 B10 H10 122.3 2_556 .
B6 B10 H10 120.2 . .
B12 B10 H10 122.6 . .
P1 C11 H11A 109.5 . .
P1 C11 H11B 109.5 . .
H11A C11 H11B 109.5 . .
P1 C11 H11C 109.5 . .
H11A C11 H11C 109.5 . .
H11B C11 H11C 109.5 . .
B12 B11 B10 61.31(17) . .
B12 B11 B7 58.78(15) . 2_556
B10 B11 B7 107.66(19) . 2_556
B12 B11 B6 107.81(19) . .
B10 B11 B6 59.45(15) . .
B7 B11 B6 106.68(18) 2_556 .
B12 B11 Pd2 120.99(17) . 2_556
B10 B11 Pd2 122.87(17) . 2_556
B7 B11 Pd2 66.32(12) 2_556 2_556
B6 B11 Pd2 68.20(12) . 2_556
B12 B11 H11 119.7 . .
B10 B11 H11 118.7 . .
B7 B11 H11 124.0 2_556 .
B6 B11 H11 122.8 . .
Pd2 B11 H11 107.5 2_556 .
P1 C12 H12A 109.5 . .
P1 C12 H12B 109.5 . .
H12A C12 H12B 109.5 . .
P1 C12 H12C 109.5 . .
H12A C12 H12C 109.5 . .
H12B C12 H12C 109.5 . .
B11 B12 B7 62.54(16) . 2_556
B11 B12 B12 108.86(19) . 2_556
B7 B12 B12 109.24(17) 2_556 2_556
B11 B12 B10 109.8(2) . 2_556
B7 B12 B10 59.69(16) 2_556 2_556
B12 B12 B10 60.65(18) 2_556 2_556
B11 B12 B10 59.40(16) . .
B7 B12 B10 109.1(2) 2_556 .
B12 B12 B10 59.82(19) 2_556 .
B10 B12 B10 108.0(2) 2_556 .
B11 B12 H12 120.4 . .
B7 B12 H12 120.4 2_556 .
B12 B12 H12 121.2 2_556 .
B10 B12 H12 121.4 2_556 .
B10 B12 H12 122.2 . .
P2 C21 H21A 109.5 . .
P2 C21 H21B 109.5 . .
H21A C21 H21B 109.5 . .
P2 C21 H21C 109.5 . .
H21A C21 H21C 109.5 . .
H21B C21 H21C 109.5 . .
P2 C22 H22A 109.5 . .
P2 C22 H22B 109.5 . .
H22A C22 H22B 109.5 . .
P2 C22 H22C 109.5 . .
H22A C22 H22C 109.5 . .
H22B C22 H22C 109.5 . .
C136 C131 C132 118.6(2) . .
C136 C131 P1 120.37(17) . .
C132 C131 P1 121.00(19) . .
C133 C132 C131 121.0(2) . .
C133 C132 H132 119.5 . .
C131 C132 H132 119.5 . .
C134 C133 C132 119.5(2) . .
C134 C133 H133 120.2 . .
C132 C133 H133 120.2 . .
C133 C134 C135 120.4(3) . .
C133 C134 H134 119.8 . .
C135 C134 H134 119.8 . .
C136 C135 C134 120.2(3) . .
C136 C135 H135 119.9 . .
C134 C135 H135 119.9 . .
C135 C136 C131 120.3(2) . .
C135 C136 H136 119.9 . .
C131 C136 H136 119.9 . .
C236 C231 C232 118.5(2) . .
C236 C231 P2 119.31(18) . .
C232 C231 P2 122.05(19) . .
C233 C232 C231 120.3(3) . .
C233 C232 H232 119.8 . .
C231 C232 H232 119.8 . .
C234 C233 C232 120.3(3) . .
C234 C233 H233 119.9 . .
C232 C233 H233 119.9 . .
C233 C234 C235 119.9(3) . .
C233 C234 H234 120.1 . .
C235 C234 H234 120.1 . .
C234 C235 C236 120.0(3) . .
C234 C235 H235 120.0 . .
C236 C235 H235 120.0 . .
C231 C236 C235 120.9(2) . .
C231 C236 H236 119.5 . .
C235 C236 H236 119.5 . .

loop_
_geom_bond_atom_site_label_1
_geom_bond_atom_site_label_2
_geom_bond_distance
_geom_bond_site_symmetry_2
P1 C11 1.820(3) .
P1 C12 1.824(3) .
P1 C131 1.834(2) .
P1 Pd2 2.3860(6) .
Pd2 B11 2.212(3) 2_556
Pd2 B7 2.233(3) .
Pd2 B6 2.293(3) 2_556
Pd2 B6 2.346(3) .
Pd2 P2 2.3806(6) .
Pd2 Pd2 2.9163(3) 2_556
P2 C21 1.816(2) .
P2 C22 1.827(3) .
P2 C231 1.829(2) .
B6 B10 1.788(4) .
B6 B7 1.824(4) .
B6 B11 1.841(4) .
B6 Pd2 2.293(3) 2_556
B6 H6 1.1200 .
B7 B12 1.763(4) 2_556
B7 B10 1.764(4) .
B7 B11 1.829(4) 2_556
B7 H7 1.1200 .
B10 B11 1.762(4) .
B10 B12 1.781(4) 2_556
B10 B12 1.796(4) .
B10 H10 1.1200 .
C11 H11A 0.9800 .
C11 H11B 0.9800 .
C11 H11C 0.9800 .
B11 B12 1.761(4) .
B11 B7 1.829(4) 2_556
B11 Pd2 2.212(3) 2_556
B11 H11 1.1200 .
C12 H12A 0.9800 .
C12 H12B 0.9800 .
C12 H12C 0.9800 .
B12 B7 1.763(4) 2_556
B12 B12 1.776(6) 2_556
B12 B10 1.781(4) 2_556
B12 H12 1.1200 .
C21 H21A 0.9800 .
C21 H21B 0.9800 .
C21 H21C 0.9800 .
C22 H22A 0.9800 .
C22 H22B 0.9800 .
C22 H22C 0.9800 .
C131 C136 1.395(3) .
C131 C132 1.402(3) .
C132 C133 1.384(4) .
C132 H132 0.9500 .
C133 C134 1.381(4) .
C133 H133 0.9500 .
C134 C135 1.388(4) .
C134 H134 0.9500 .
C135 C136 1.387(3) .
C135 H135 0.9500 .
C136 H136 0.9500 .
C231 C236 1.387(3) .
C231 C232 1.399(3) .
C232 C233 1.391(4) .
C232 H232 0.9500 .
C233 C234 1.380(4) .
C233 H233 0.9500 .
C234 C235 1.381(4) .
C234 H234 0.9500 .
C235 C236 1.390(4) .
C235 H235 0.9500 .
C236 H236 0.9500 .
